data_4084213
loop_
_publ_author_name
'Koutsantonis, George A.'
'Low, Paul J.'
'Mackenzie, Campbell F. R.'
'Skelton, Brian W.'
'Yufit, Dmitry S.'

_publ_section_title
;
 Coordinating Tectons: Bimetallic Complexes from Bipyridyl Terminated
 Group 8 Alkynyl Complexes
;
_journal_issue 18
_journal_name_full Organometallics
_journal_page_first 4911
_journal_paper_doi 10.1021/om500172r
_journal_volume 33
_journal_year 2014
_chemical_formula_moiety 'C15 H8 Cl N2 O3 Re'
_chemical_formula_sum 'C15 H8 Cl N2 O3 Re'
_chemical_formula_weight 485.88
_chemical_name_systematic
;
 ?
;
_space_group_IT_number 14
_symmetry_cell_setting monoclinic
_symmetry_space_group_name_Hall '-P 2yn'
_symmetry_space_group_name_H-M 'P 1 21/n 1'
_atom_sites_solution_hydrogens geom
_atom_sites_solution_primary direct
_atom_sites_solution_secondary difmap
_audit_creation_date 2010-09-09T20:26:55-00:00
_audit_creation_method 'WinGX routine CIF_UPDATE'
_cell_angle_alpha 90
_cell_angle_beta 107.597(2)
_cell_angle_gamma 90
_cell_formula_units_Z 4
_cell_length_a 10.5244(2)
_cell_length_b 10.0443(2)
_cell_length_c 14.9307(2)
_cell_measurement_reflns_used 22459
_cell_measurement_temperature 100(2)
_cell_measurement_theta_max 40.8896
_cell_measurement_theta_min 3.5011
_cell_volume 1504.47(5)
_computing_cell_refinement
;
        CrysAlis RED, Oxford Diffraction Ltd.,
        Version 1.171.32.29 (release 10-06-2008 CrysAlis171 .NET)
        (compiled Jun 10 2008,16:49:55)
;
_computing_data_collection
;
        CrysAlis CCD, Oxford Diffraction Ltd.,
        Version 1.171.32.29 (release 10-06-2008 CrysAlis171 .NET)
        (compiled Jun 10 2008,16:49:55)
;
_computing_data_reduction
;
        CrysAlis RED, Oxford Diffraction Ltd.,
        Version 1.171.32.29 (release 10-06-2008 CrysAlis171 .NET)
        (compiled Jun 10 2008,16:49:55)
;
_computing_molecular_graphics 'OrtepII (Johnson, C. K. (1976)'
_computing_publication_material 'WinGX Farrugia, L. J. (1999)'
_computing_structure_refinement 'SHELXL-97 (Sheldrick, 2008)'
_diffrn_ambient_temperature 100(2)
_diffrn_detector_area_resol_mean 10.4738
_diffrn_measured_fraction_theta_full 0.999
_diffrn_measured_fraction_theta_max 0.981
_diffrn_measurement_device_type 'Oxford Diffraction Gemini diffractometer'
_diffrn_measurement_method '\w scans'
_diffrn_orient_matrix_UB_11 -0.0544090374
_diffrn_orient_matrix_UB_12 0.0449461998
_diffrn_orient_matrix_UB_13 -0.0130079858
_diffrn_orient_matrix_UB_21 0.043565627
_diffrn_orient_matrix_UB_22 0.0532824283
_diffrn_orient_matrix_UB_23 0.019824024
_diffrn_orient_matrix_UB_31 0.0114939768
_diffrn_orient_matrix_UB_32 0.0108098498
_diffrn_orient_matrix_UB_33 -0.0438281923
_diffrn_radiation_monochromator graphite
_diffrn_radiation_type MoK\a
_diffrn_radiation_wavelength 0.71073
_diffrn_reflns_av_R_equivalents 0.0512
_diffrn_reflns_av_unetI/netI 0.0511
_diffrn_reflns_limit_h_max 19
_diffrn_reflns_limit_h_min -19
_diffrn_reflns_limit_k_max 18
_diffrn_reflns_limit_k_min -18
_diffrn_reflns_limit_l_max 27
_diffrn_reflns_limit_l_min -27
_diffrn_reflns_number 63296
_diffrn_reflns_theta_full 40.5
_diffrn_reflns_theta_max 41.02
_diffrn_reflns_theta_min 3.59
_exptl_absorpt_coefficient_mu 8.267
_exptl_absorpt_correction_T_max 0.553
_exptl_absorpt_correction_T_min 0.314
_exptl_absorpt_correction_type analytical
_exptl_absorpt_process_details
;
         CrysAlisPro, Oxford Diffraction Ltd.,
        Version 1.171.33.52 (release 06-11-2009 CrysAlis171 .NET)
        (compiled Nov  6 2009,16:24:50)
Analytical numeric absorption correction using a multifaceted crystal
                        model based on expressions derived by R.C. Clark & J.S.
        (Clark, R. C. & Reid, J. S. (1995). Acta Cryst. A51, 887-897)

;
_exptl_crystal_colour yellow
_exptl_crystal_density_diffrn 2.145
_exptl_crystal_density_method 'not measured'
_exptl_crystal_description prism
_exptl_crystal_F_000 912
_exptl_crystal_size_max 0.21
_exptl_crystal_size_mid 0.12
_exptl_crystal_size_min 0.09
_refine_diff_density_max 1.932
_refine_diff_density_min -1.241
_refine_diff_density_rms 0.164
_refine_ls_extinction_method none
_refine_ls_goodness_of_fit_ref 0.788
_refine_ls_hydrogen_treatment constr
_refine_ls_matrix_type full
_refine_ls_number_parameters 199
_refine_ls_number_reflns 9747
_refine_ls_number_restraints 0
_refine_ls_restrained_S_all 0.788
_refine_ls_R_factor_all 0.0489
_refine_ls_R_factor_gt 0.0257
_refine_ls_shift/su_max 0.03
_refine_ls_shift/su_mean 0.003
_refine_ls_structure_factor_coef Fsqd
_refine_ls_weighting_details 'calc w=1/[\s^2^(Fo^2^)+(0.0293P)^2^] where P=(Fo^2^+2Fc^2^)/3'
_refine_ls_weighting_scheme calc
_refine_ls_wR_factor_gt 0.0487
_refine_ls_wR_factor_ref 0.0519
_reflns_number_gt 6791
_reflns_number_total 9747
_reflns_threshold_expression I>2sigma(I)
_cod_data_source_file om500172r_si_001.cif
_cod_data_source_block gk297
_cod_original_sg_symbol_Hall -p_2yn
_cod_database_code 4084213

loop_
_symmetry_equiv_pos_as_xyz
'x, y, z'
'-x+1/2, y+1/2, -z+1/2'
'-x, -y, -z'
'x-1/2, -y-1/2, z-1/2'

loop_
_atom_site_label
_atom_site_type_symbol
_atom_site_fract_x
_atom_site_fract_y
_atom_site_fract_z
_atom_site_U_iso_or_equiv
_atom_site_adp_type
_atom_site_occupancy
_atom_site_symmetry_multiplicity
_atom_site_calc_flag
_atom_site_refinement_flags
Re1 Re 0.367861(7) 0.046284(8) 0.701861(5) 0.01467(2) Uani 1 1 d .
Cl1 Cl 0.35240(5) 0.28812(5) 0.66581(4) 0.02315(9) Uani 1 1 d .
C1 C 0.1117(3) 0.1441(3) 1.05231(17) 0.0301(5) Uani 1 1 d .
H1 H 0.043 0.1433 1.0814 0.036 Uiso 1 1 calc R
C2 C 0.1976(2) 0.1451(2) 1.01595(14) 0.0236(4) Uani 1 1 d .
N11 N 0.38996(16) 0.10597(16) 0.84639(11) 0.0157(3) Uani 1 1 d .
C12 C 0.50923(19) 0.1582(2) 0.89602(13) 0.0181(3) Uani 1 1 d .
C13 C 0.5301(2) 0.2106(3) 0.98520(15) 0.0266(5) Uani 1 1 d .
H13 H 0.6141 0.2474 1.0188 0.032 Uiso 1 1 calc R
C14 C 0.4270(2) 0.2085(3) 1.02462(15) 0.0266(5) Uani 1 1 d .
H14 H 0.4393 0.2458 1.0851 0.032 Uiso 1 1 calc R
C15 C 0.3054(2) 0.1518(2) 0.97566(13) 0.0196(4) Uani 1 1 d .
C16 C 0.2914(2) 0.1006(2) 0.88628(13) 0.0172(3) Uani 1 1 d .
H16 H 0.2092 0.0606 0.8524 0.021 Uiso 1 1 calc R
N21 N 0.57781(17) 0.09429(18) 0.76303(11) 0.0174(3) Uani 1 1 d .
C22 C 0.61454(19) 0.1518(2) 0.84929(13) 0.0182(3) Uani 1 1 d .
C23 C 0.7436(2) 0.1959(3) 0.89063(16) 0.0270(5) Uani 1 1 d .
H23 H 0.7676 0.2361 0.9511 0.032 Uiso 1 1 calc R
C24 C 0.8379(2) 0.1812(3) 0.84321(16) 0.0300(5) Uani 1 1 d .
H24 H 0.9265 0.2123 0.8701 0.036 Uiso 1 1 calc R
C25 C 0.8003(2) 0.1203(3) 0.75623(16) 0.0289(5) Uani 1 1 d .
H25 H 0.8634 0.1073 0.723 0.035 Uiso 1 1 calc R
C26 C 0.6706(2) 0.0788(2) 0.71811(15) 0.0233(4) Uani 1 1 d .
H26 H 0.6454 0.0377 0.658 0.028 Uiso 1 1 calc R
C11 C 0.1775(2) 0.0156(2) 0.66089(14) 0.0193(4) Uani 1 1 d .
O11 O 0.06443(16) -0.00210(19) 0.63513(12) 0.0275(3) Uani 1 1 d .
C21 C 0.3614(2) 0.0084(2) 0.57496(15) 0.0225(4) Uani 1 1 d .
O21 O 0.3530(2) -0.0119(2) 0.49743(12) 0.0377(4) Uani 1 1 d .
C31 C 0.3998(2) -0.1404(3) 0.73314(15) 0.0235(4) Uani 1 1 d .
O31 O 0.41976(16) -0.24669(19) 0.74709(12) 0.0285(3) Uani 1 1 d .

loop_
_atom_site_aniso_label
_atom_site_aniso_U_11
_atom_site_aniso_U_22
_atom_site_aniso_U_33
_atom_site_aniso_U_23
_atom_site_aniso_U_13
_atom_site_aniso_U_12
Re1 0.01521(3) 0.01732(3) 0.01212(3) -0.00175(3) 0.00507(2) -0.00054(3)
Cl1 0.0241(2) 0.0242(2) 0.0219(2) 0.00168(18) 0.00805(18) 0.00073(19)
C1 0.0305(12) 0.0377(13) 0.0271(11) -0.0021(10) 0.0162(9) 0.0012(11)
C2 0.0275(10) 0.0264(10) 0.0190(9) -0.0006(8) 0.0102(8) 0.0026(9)
N11 0.0166(7) 0.0172(7) 0.0141(6) 0.0003(5) 0.0057(5) 0.0011(6)
C12 0.0162(8) 0.0217(9) 0.0161(8) -0.0010(7) 0.0046(6) 0.0002(7)
C13 0.0204(9) 0.0402(13) 0.0188(9) -0.0100(9) 0.0053(7) -0.0031(9)
C14 0.0261(11) 0.0383(13) 0.0152(8) -0.0061(8) 0.0060(8) 0.0005(10)
C15 0.0220(9) 0.0218(9) 0.0164(8) 0.0003(7) 0.0082(7) 0.0029(8)
C16 0.0170(8) 0.0197(9) 0.0158(8) 0.0006(6) 0.0062(6) 0.0003(7)
N21 0.0160(7) 0.0214(8) 0.0158(7) 0.0012(6) 0.0060(6) 0.0014(6)
C22 0.0156(8) 0.0236(9) 0.0154(8) -0.0002(7) 0.0046(6) 0.0009(7)
C23 0.0204(10) 0.0384(13) 0.0214(9) -0.0043(9) 0.0049(8) -0.0049(9)
C24 0.0182(10) 0.0452(14) 0.0272(11) -0.0010(10) 0.0077(8) -0.0075(10)
C25 0.0199(10) 0.0452(15) 0.0243(10) 0.0005(10) 0.0106(8) -0.0021(10)
C26 0.0185(9) 0.0342(11) 0.0189(9) 0.0006(8) 0.0081(7) -0.0010(8)
C11 0.0209(9) 0.0201(9) 0.0169(8) -0.0008(6) 0.0059(7) 0.0004(7)
O11 0.0189(7) 0.0324(8) 0.0286(8) -0.0029(7) 0.0032(6) -0.0025(7)
C21 0.0240(10) 0.0249(10) 0.0191(9) -0.0022(7) 0.0073(7) -0.0007(8)
O21 0.0475(12) 0.0492(11) 0.0189(8) -0.0072(8) 0.0141(8) -0.0022(10)
C31 0.0177(9) 0.0373(12) 0.0190(8) -0.0171(9) 0.0109(7) -0.0123(9)
O31 0.0245(8) 0.0341(9) 0.0274(8) 0.0019(7) 0.0085(7) 0.0041(7)

loop_
_atom_type_symbol
_atom_type_description
_atom_type_scat_dispersion_real
_atom_type_scat_dispersion_imag
_atom_type_scat_source
C C 0.0033 0.0016 'International Tables Vol C Tables 4.2.6.8 and 6.1.1.4'
H H 0 0 'International Tables Vol C Tables 4.2.6.8 and 6.1.1.4'
N N 0.0061 0.0033 'International Tables Vol C Tables 4.2.6.8 and 6.1.1.4'
O O 0.0106 0.006 'International Tables Vol C Tables 4.2.6.8 and 6.1.1.4'
Cl Cl 0.1484 0.1585 'International Tables Vol C Tables 4.2.6.8 and 6.1.1.4'
Re Re -1.0185 7.231 'International Tables Vol C Tables 4.2.6.8 and 6.1.1.4'

loop_
_exptl_crystal_face_index_h
_exptl_crystal_face_index_k
_exptl_crystal_face_index_l
_exptl_crystal_face_perp_dist
0 0 -1 0.0077
0 0 1 0.0801
-1 0 0 0.0769
1 0 -1 0.0219
0 -1 0 0.1078
0 1 0 0.0632
-1 0 1 0.0852
2 -3 -20 0.0069
-14 -6 3 0.054
9 9 6 0.0787
-6 -9 16 0.1095

loop_
_geom_angle_atom_site_label_1
_geom_angle_atom_site_label_2
_geom_angle_atom_site_label_3
_geom_angle
C21 Re1 C31 89.89(9)
C21 Re1 C11 86.08(9)
C31 Re1 C11 90.57(9)
C21 Re1 N21 100.81(8)
C31 Re1 N21 91.90(8)
C11 Re1 N21 172.68(7)
C21 Re1 N11 174.03(8)
C31 Re1 N11 93.93(7)
C11 Re1 N11 98.45(7)
N21 Re1 N11 74.51(6)
C21 Re1 Cl1 89.96(7)
C31 Re1 Cl1 174.05(6)
C11 Re1 Cl1 95.36(6)
N21 Re1 Cl1 82.29(5)
N11 Re1 Cl1 85.76(4)
C2 C1 H1 180
C1 C2 C15 176.8(3)
C16 N11 C12 118.96(16)
C16 N11 Re1 124.14(13)
C12 N11 Re1 116.80(12)
N11 C12 C13 121.58(18)
N11 C12 C22 115.32(16)
C13 C12 C22 123.09(18)
C14 C13 C12 119.1(2)
C14 C13 H13 120.4
C12 C13 H13 120.4
C13 C14 C15 119.93(19)
C13 C14 H14 120
C15 C14 H14 120
C14 C15 C16 117.89(19)
C14 C15 C2 121.14(18)
C16 C15 C2 120.97(19)
N11 C16 C15 122.47(19)
N11 C16 H16 118.8
C15 C16 H16 118.8
C26 N21 C22 118.62(18)
C26 N21 Re1 124.17(14)
C22 N21 Re1 117.05(12)
N21 C22 C23 121.28(18)
N21 C22 C12 115.28(17)
C23 C22 C12 123.39(18)
C22 C23 C24 119.6(2)
C22 C23 H23 120.2
C24 C23 H23 120.2
C25 C24 C23 118.7(2)
C25 C24 H24 120.6
C23 C24 H24 120.6
C26 C25 C24 119.3(2)
C26 C25 H25 120.3
C24 C25 H25 120.3
N21 C26 C25 122.4(2)
N21 C26 H26 118.8
C25 C26 H26 118.8
O11 C11 Re1 178.92(19)
O21 C21 Re1 177.5(2)
O31 C31 Re1 176.59(18)

loop_
_geom_bond_atom_site_label_1
_geom_bond_atom_site_label_2
_geom_bond_distance
Re1 C21 1.913(2)
Re1 C31 1.937(3)
Re1 C11 1.934(2)
Re1 N21 2.1745(17)
Re1 N11 2.1832(15)
Re1 Cl1 2.4826(6)
C1 C2 1.187(3)
C1 H1 0.95
C2 C15 1.438(3)
N11 C16 1.344(2)
N11 C12 1.355(3)
C12 C13 1.386(3)
C12 C22 1.479(3)
C13 C14 1.382(3)
C13 H13 0.95
C14 C15 1.390(3)
C14 H14 0.95
C15 C16 1.396(3)
C16 H16 0.95
N21 C26 1.351(3)
N21 C22 1.357(3)
C22 C23 1.384(3)
C23 C24 1.390(3)
C23 H23 0.95
C24 C25 1.381(3)
C24 H24 0.95
C25 C26 1.375(3)
C25 H25 0.95
C26 H26 0.95
C11 O11 1.149(3)
C21 O21 1.152(3)
C31 O31 1.096(3)
